data_2008710
loop_
_publ_author_name
'Britton, Doyle'

_publ_section_title
;
 Ethyl hydrogen 4,5-dibromophthalate
;
_journal_issue 7
_journal_name_full 'Acta Crystallographica Section C'
_journal_page_first IUC9900071
_journal_paper_doi 10.1107/S0108270199099229
_journal_volume 55
_journal_year 1999
_chemical_formula_sum 'C10 H8 Br2 O4'
_chemical_formula_weight 351.98
_chemical_melting_point 414.0(10)
_chemical_name_systematic
;
 4,5-dibromophthalic acid monoethylester
;
_space_group_IT_number 14
_symmetry_cell_setting monoclinic
_symmetry_space_group_name_Hall '-P 2ybc'
_symmetry_space_group_name_H-M 'P 1 21/c 1'
_audit_creation_method 'SHELXL + manual additions'
_cell_angle_alpha 90.00
_cell_angle_beta 101.69
_cell_angle_gamma 90.00
_cell_formula_units_Z 4
_cell_length_a 5.1387(2)
_cell_length_b 22.5026(10)
_cell_length_c 10.1410(4)
_cell_measurement_reflns_used 3870
_cell_measurement_temperature 174(2)
_cell_measurement_theta_max 24.9
_cell_measurement_theta_min 1.8
_cell_volume 1148.32(8)
_computing_cell_refinement 'SAINT (Siemens, 1995)'
_computing_data_collection 'ASTRO (Siemens, 1995)'
_computing_data_reduction SAINT
_computing_molecular_graphics SHELXTL
_computing_publication_material SHELXTL
_computing_structure_refinement SHELXTL
_computing_structure_solution 'SHELXTL (Sheldrick, 1994)'
_diffrn_ambient_temperature 174(2)
_diffrn_measurement_device 'Siemens SMART area-detector'
_diffrn_measurement_method \w
_diffrn_radiation_monochromator graphite
_diffrn_radiation_source 'fine-focus sealed tube'
_diffrn_radiation_type MoK\a
_diffrn_radiation_wavelength 0.71073
_diffrn_reflns_av_R_equivalents 0.034
_diffrn_reflns_av_sigmaI/netI 0.0398
_diffrn_reflns_limit_h_max 6
_diffrn_reflns_limit_h_min -5
_diffrn_reflns_limit_k_max 18
_diffrn_reflns_limit_k_min -26
_diffrn_reflns_limit_l_max 11
_diffrn_reflns_limit_l_min -12
_diffrn_reflns_number 5644
_diffrn_reflns_theta_max 24.93
_diffrn_reflns_theta_min 1.81
_diffrn_standards_decay_% <1
_diffrn_standards_interval_time
;
 The first 130 reflections were remeasured at the end of
 the data collection 10 h later.
;
_diffrn_standards_number 130
_exptl_absorpt_coefficient_mu 7.054
_exptl_absorpt_correction_T_max 0.81
_exptl_absorpt_correction_T_min 0.55
_exptl_absorpt_correction_type multi-scan
_exptl_absorpt_process_details '(SADABS; Sheldrick, 1996; Blessing, 1995)'
_exptl_crystal_colour colorless
_exptl_crystal_density_diffrn 2.036
_exptl_crystal_density_method 'not measured'
_exptl_crystal_description
;
The crystals grew as flat needles elongated along a with faces (011).
;
_exptl_crystal_F_000 680
_exptl_crystal_size_max 0.50
_exptl_crystal_size_mid 0.06
_exptl_crystal_size_min 0.03
_refine_diff_density_max 0.831
_refine_diff_density_min -0.662
_refine_ls_extinction_method none
_refine_ls_goodness_of_fit_all 1.095
_refine_ls_goodness_of_fit_ref 1.132
_refine_ls_hydrogen_treatment 'H atoms riding with U = 1.2U(average) of the attached atom'
_refine_ls_matrix_type full
_refine_ls_number_parameters 140
_refine_ls_number_reflns 1988
_refine_ls_number_restraints 0
_refine_ls_restrained_S_all 1.095
_refine_ls_restrained_S_obs 1.132
_refine_ls_R_factor_all 0.046
_refine_ls_R_factor_gt 0.035
_refine_ls_shift/esd_mean 0.000
_refine_ls_shift/su_max -0.001
_refine_ls_structure_factor_coef Fsqd
_refine_ls_weighting_details 'w = 1/[\s^2^(Fo^2^)+(0.034P)^2^+1.15P] where P = (Fo^2^+2Fc^2^)/3'
_refine_ls_weighting_scheme calc
_refine_ls_wR_factor_all 0.078
_refine_ls_wR_factor_ref 0.074
_reflns_number_gt 1703
_reflns_number_total 1988
_reflns_observed_criterion I>2\s(I)
_cod_data_source_file qa0129.cif
_cod_data_source_block IUC9900071
_cod_depositor_comments
;
The following automatic conversions were performed:

'_chemical_melting_point' value '413-415 K' was changed to
'414.0(10)' - the average value was taken and precision was
estimated.

Automatic conversion script
Id: cif_fix_values 1646 2011-03-28 12:23:43Z adriana 

The following automatic conversions were performed:

'_chemical_melting_point' value '413-415 K' was changed to
'414.0(10)' - the average value was taken and precision was
estimated.

Automatic conversion script
Id: cif_fix_values 1715 2011-07-08 13:25:40Z adriana 

The following automatic conversions were performed:

'_refine_ls_weighting_scheme' value 'calc w =
1/[\s^2^(Fo^2^)+(0.034P)^2^+1.15P] where P = (Fo^2^+2Fc^2^)/3' was
changed to 'calc'. New tag '_refine_ls_weighting_details' was
created. The value of the new tag was set to 'w =
1/[\s^2^(Fo^2^)+(0.034P)^2^+1.15P] where P = (Fo^2^+2Fc^2^)/3'.

Automatic conversion script
Id: cif_fix_values 3143 2015-03-26 13:38:13Z robertas 
;
_cod_original_cell_volume 1148.34(8)
_cod_original_sg_symbol_H-M 'P 21/c'
_cod_database_code 2008710

loop_
_symmetry_equiv_pos_as_xyz
'x, y, z'
'-x, y+1/2, -z+1/2'
'-x, -y, -z'
'x, -y-1/2, z-1/2'

loop_
_atom_site_aniso_label
_atom_site_aniso_U_11
_atom_site_aniso_U_22
_atom_site_aniso_U_33
_atom_site_aniso_U_12
_atom_site_aniso_U_13
_atom_site_aniso_U_23
Br4 0.0348(3) 0.0305(3) 0.0316(3) 0.0024(2) 0.0181(2) 0.0065(2)
Br5 0.0255(3) 0.0249(3) 0.0293(3) 0.0056(2) 0.0116(2) -0.0040(2)
O1 0.039(2) 0.030(2) 0.032(2) -0.014(2) 0.014(2) -0.0015(14)
O2 0.028(2) 0.026(2) 0.024(2) -0.0058(14) 0.0066(14) 0.0012(13)
O3 0.023(2) 0.024(2) 0.034(2) 0.0035(13) 0.0153(14) 0.0033(14)
O4 0.033(2) 0.018(2) 0.045(2) 0.0069(14) 0.023(2) 0.0014(14)
C1 0.013(2) 0.019(2) 0.028(2) -0.004(2) 0.003(2) -0.003(2)
C2 0.017(2) 0.018(2) 0.024(2) -0.003(2) 0.008(2) -0.001(2)
C3 0.020(2) 0.014(2) 0.030(2) 0.002(2) 0.005(2) 0.002(2)
C4 0.022(2) 0.020(2) 0.020(2) -0.002(2) 0.008(2) 0.002(2)
C5 0.016(2) 0.023(2) 0.025(2) -0.001(2) 0.007(2) -0.009(2)
C6 0.019(2) 0.018(2) 0.025(2) 0.001(2) 0.005(2) -0.003(2)
C7 0.018(2) 0.016(2) 0.028(2) 0.002(2) 0.009(2) 0.001(2)
C8 0.018(2) 0.022(2) 0.024(2) 0.001(2) 0.004(2) -0.003(2)

loop_
_atom_site_label
_atom_site_fract_x
_atom_site_fract_y
_atom_site_fract_z
_atom_site_U_iso_or_equiv
_atom_site_thermal_displace_type
_atom_site_calc_flag
_atom_site_refinement_flags
_atom_site_occupancy
_atom_site_disorder_group
_atom_site_type_symbol
Br4 0.31675(10) 0.43974(2) 0.54099(5) 0.0307(2) Uani d . 1 1 Br
Br5 0.45986(9) 0.29710(2) 0.64249(4) 0.02571(15) Uani d . 1 1 Br
O1 -0.2336(7) 0.28835(14) 1.0114(3) 0.0328(8) Uani d . 1 1 O
O2 0.0322(6) 0.35512(13) 1.1414(3) 0.0258(7) Uani d . 1 1 O
O3 -0.3868(6) 0.43186(12) 0.9996(3) 0.0254(7) Uani d . 1 1 O
O4 -0.2757(6) 0.50920(13) 0.8818(3) 0.0300(8) Uani d . 1 1 O
H4 -0.382(10) 0.528(2) 0.923(5) 0.043(16) Uiso d . 1 1 H
C1 0.0033(8) 0.3598(2) 0.9067(4) 0.0199(9) Uani d . 1 1 C
C2 -0.0705(8) 0.4166(2) 0.8602(4) 0.0194(9) Uani d . 1 1 C
C3 0.0254(8) 0.4399(2) 0.7504(4) 0.0214(9) Uani d . 1 1 C
H3 -0.0191(8) 0.4784(2) 0.7208(4) 0.026 Uiso calc R 1 1 H
C4 0.1864(8) 0.4054(2) 0.6860(4) 0.0199(9) Uani d . 1 1 C
C5 0.2543(8) 0.3478(2) 0.7305(4) 0.0209(9) Uani d . 1 1 C
C6 0.1663(8) 0.3256(2) 0.8422(4) 0.0204(9) Uani d . 1 1 C
H6 0.2166(8) 0.2876(2) 0.8739(4) 0.024 Uiso calc R 1 1 H
C7 -0.0850(8) 0.3309(2) 1.0253(4) 0.0201(9) Uani d . 1 1 C
C8 -0.2593(8) 0.4532(2) 0.9212(4) 0.0215(9) Uani d . 1 1 C
C9 -0.0370(11) 0.3312(2) 1.2644(5) 0.0408(13) Uiso d . 1 1 C
H9A 0.1148(11) 0.3349(2) 1.3383(5) 0.049 Uiso calc R 1 1 H
H9B -0.0784(11) 0.2892(2) 1.2518(5) 0.049 Uiso calc R 1 1 H
C10 -0.2713(12) 0.3629(3) 1.3003(6) 0.054(2) Uiso d . 1 1 C
H10A -0.312(5) 0.3458(12) 1.381(2) 0.081 Uiso calc R 1 1 H
H10B -0.423(2) 0.3590(15) 1.2277(18) 0.081 Uiso calc R 1 1 H
H10C -0.229(3) 0.4043(4) 1.315(4) 0.081 Uiso calc R 1 1 H

loop_
_atom_type_symbol
_atom_type_description
_atom_type_scat_dispersion_real
_atom_type_scat_dispersion_imag
_atom_type_scat_source
C C 0.0033 0.0016 'International Tables Vol C Tables 4.2.6.8 and 6.1.1.4'
H H 0.0000 0.0000 'International Tables Vol C Tables 4.2.6.8 and 6.1.1.4'
O O 0.0106 0.0060 'International Tables Vol C Tables 4.2.6.8 and 6.1.1.4'
Br Br -0.2901 2.4595 'International Tables Vol C Tables 4.2.6.8 and 6.1.1.4'

loop_
_geom_angle_atom_site_label_1
_geom_angle_atom_site_label_2
_geom_angle_atom_site_label_3
_geom_angle
C7 O2 C9 117.3(3)
C8 O4 H4 109.(4)
C2 C1 C6 119.9(4)
C2 C1 C7 124.0(4)
C6 C1 C7 116.1(4)
C1 C2 C3 119.7(4)
C1 C2 C8 121.4(4)
C3 C2 C8 118.8(4)
C4 C3 C2 120.1(4)
C4 C3 H3 120.0(2)
C2 C3 H3 120.0(2)
C3 C4 C5 120.1(4)
C3 C4 Br4 118.2(3)
C5 C4 Br4 121.6(3)
C4 C5 C6 119.7(4)
C4 C5 Br5 122.3(3)
C6 C5 Br5 118.0(3)
C1 C6 C5 120.5(4)
C1 C6 H6 119.8(2)
C5 C6 H6 119.8(2)
O1 C7 O2 126.1(4)
O1 C7 C1 121.8(4)
O2 C7 C1 111.9(3)
O3 C8 O4 124.2(4)
O3 C8 C2 121.8(4)
O4 C8 C2 114.0(4)
O2 C9 C10 111.9(4)
O2 C9 H9A 109.2(2)
C10 C9 H9A 109.2(3)
O2 C9 H9B 109.2(2)
C10 C9 H9B 109.2(3)
H9A C9 H9B 107.9
C9 C10 H10A 109.5(3)
C9 C10 H10B 109.5(3)
H10A C10 H10B 109.5
C9 C10 H10C 109.5(3)
H10A C10 H10C 109.5
H10B C10 H10C 109.5

loop_
_geom_bond_atom_site_label_1
_geom_bond_atom_site_label_2
_geom_bond_site_symmetry_2
_geom_bond_distance
_geom_bond_publ_flag
Br4 C4 . 1.899(4) ?
Br5 C5 . 1.896(4) ?
O1 C7 . 1.215(5) ?
O2 C7 . 1.326(5) ?
O2 C9 . 1.467(6) ?
O3 C8 . 1.226(5) ?
O4 C8 . 1.319(5) ?
O4 H4 . 0.86(5) ?
C1 C2 . 1.389(6) ?
C1 C6 . 1.394(6) ?
C1 C7 . 1.516(6) ?
C2 C3 . 1.407(6) ?
C2 C8 . 1.499(6) ?
C3 C4 . 1.390(6) ?
C3 H3 . 0.93 ?
C4 C5 . 1.392(6) ?
C5 C6 . 1.395(6) ?
C6 H6 . 0.93 ?
C9 C10 . 1.507(8) ?
C9 H9A . 0.97 ?
C9 H9B . 0.97 ?
C10 H10A . 0.96 ?
C10 H10B . 0.96 ?
C10 H10C . 0.96 ?

loop_
_geom_torsion_atom_site_label_1
_geom_torsion_atom_site_label_2
_geom_torsion_atom_site_label_3
_geom_torsion_atom_site_label_4
_geom_torsion
C6 C1 C2 C3 -1.6(6)
C7 C1 C2 C3 179.0(4)
C6 C1 C2 C8 176.0(4)
C7 C1 C2 C8 -3.3(6)
C1 C2 C3 C4 2.0(6)
C8 C2 C3 C4 -175.7(4)
C2 C3 C4 C5 -0.3(6)
C2 C3 C4 Br4 -178.6(3)
C3 C4 C5 C6 -1.8(6)
Br4 C4 C5 C6 176.4(3)
C3 C4 C5 Br5 177.1(3)
Br4 C4 C5 Br5 -4.7(5)
C2 C1 C6 C5 -0.5(6)
C7 C1 C6 C5 178.9(4)
C4 C5 C6 C1 2.2(6)
Br5 C5 C6 C1 -176.8(3)
C9 O2 C7 O1 -4.5(6)
C9 O2 C7 C1 179.8(4)
C2 C1 C7 O1 112.5(5)
C6 C1 C7 O1 -66.9(5)
C2 C1 C7 O2 -71.6(5)
C6 C1 C7 O2 109.0(4)
C1 C2 C8 O3 -11.2(6)
C3 C2 C8 O3 166.5(4)
C1 C2 C8 O4 169.4(4)
C3 C2 C8 O4 -12.9(6)
C7 O2 C9 C10 -89.7(5)

loop_
_cod_related_entry_id
_cod_related_entry_database
_cod_related_entry_code
1 ChemSpider 21136287
